data_7713124
loop_
_publ_author_name
'Kong, Lingyu'
'Chou, Yajie'
'ALBALAT, Muriel'
'Jean, Marion'
'Vanthuyne, Nicolas'
'Nava, Paola'
'Humbel, St\'ephane'
'Clavier, Herv\'e'

_publ_section_title
;
 C2-Symmetric Atropisomeric N-Heterocyclic Carbene-Palladium(II)
 Complexes: Synthesis, Chiral Resolution and Application in
 enantioselective \a-Arylation of Amides
;
_journal_name_full 'Dalton Transactions'
_journal_paper_doi 10.1039/D3DT01182H
_journal_year 2023
_chemical_formula_moiety 'C50 H49 Cl N2 Pd, C6 H13.5'
_chemical_formula_sum 'C56 H62.5 Cl N2 Pd'
_chemical_formula_weight 905.43
_space_group_crystal_system monoclinic
_space_group_IT_number 14
_space_group_name_Hall '-P 2yn'
_space_group_name_H-M_alt 'P 1 21/n 1'
_atom_sites_solution_hydrogens mixed
_audit_creation_date 2019-01-24
_audit_creation_method
;
Olex2 1.2
(compiled 2018.05.29 svn.r3510 for OlexSys, GUI svn.r5506)
;
_audit_update_record
;
2023-03-20 deposited with the CCDC.	2023-05-08 downloaded from the CCDC.
;
_cell_angle_alpha 90
_cell_angle_beta 92.002(2)
_cell_angle_gamma 90
_cell_formula_units_Z 4
_cell_length_a 9.9780(2)
_cell_length_b 33.5142(7)
_cell_length_c 15.1164(3)
_cell_measurement_reflns_used 30503
_cell_measurement_temperature 293
_cell_measurement_theta_max 24.8480
_cell_measurement_theta_min 3.3410
_cell_volume 5051.91(18)
_computing_cell_refinement 'CrysAlisPro 1.171.39.46 (Rigaku OD, 2018)'
_computing_data_collection 'CrysAlisPro 1.171.39.46 (Rigaku OD, 2018)'
_computing_data_reduction 'CrysAlisPro 1.171.39.46 (Rigaku OD, 2018)'
_computing_molecular_graphics 'Olex2 (Dolomanov et al., 2009)'
_computing_publication_material 'Olex2 (Dolomanov et al., 2009)'
_computing_structure_refinement 'ShelXL (Sheldrick, 2015)'
_computing_structure_solution 'SHELXT 2014/5 (Sheldrick, 2014)'
_diffrn_ambient_temperature 293
_diffrn_detector 'CCD plate'
_diffrn_detector_area_resol_mean 5.3048
_diffrn_detector_type AtlasS2
_diffrn_measured_fraction_theta_full 0.998
_diffrn_measured_fraction_theta_max 0.906
_diffrn_measurement_details
;
List of Runs (angles in degrees, time in seconds):

  # Type    Start    End  Width  t~exp~   \w     \q     \k     \f   Frames
#--------------------------------------------------------------------------
  1  \w    -20.00  33.00   1.00   30.00    --   -7.86 -99.00   0.00   53
  2  \w    -32.00  66.00   1.00   30.00    --   -7.86  38.00-120.00   98
  3  \w    -16.00  83.00   1.00   30.00    --    8.41  38.00-150.00   99
  4  \w    -64.00  37.00   1.00   30.00    --    8.41 -57.00  60.00  101
  5  \w    -64.00  37.00   1.00   30.00    --    8.41 -57.00 -90.00  101
  6  \w    -32.00  66.00   1.00   30.00    --   -7.86  38.00 150.00   98
  7  \w    -20.00  33.00   1.00   30.00    --   -7.86 -99.00 -60.00   53
  8  \w    -20.00  33.00   1.00   30.00    --   -7.86 -99.00-150.00   53
  9  \w    -20.00  27.00   1.00   30.00    --    8.41 -99.00  30.00   47
;
_diffrn_measurement_device 'four-circle diffractometer'
_diffrn_measurement_device_type 'SuperNova, Dual, Cu at home/near, AtlasS2'
_diffrn_measurement_method '\w scans'
_diffrn_orient_matrix_type 'CrysAlisPro convention (1999,Acta A55,543-557)'
_diffrn_orient_matrix_UB_11 0.0469881000
_diffrn_orient_matrix_UB_12 0.0079096000
_diffrn_orient_matrix_UB_13 0.0315931000
_diffrn_orient_matrix_UB_21 0.0356494000
_diffrn_orient_matrix_UB_22 0.0090304000
_diffrn_orient_matrix_UB_23 -0.0345277000
_diffrn_orient_matrix_UB_31 -0.0397580000
_diffrn_orient_matrix_UB_32 0.0174385000
_diffrn_orient_matrix_UB_33 0.0035436000
_diffrn_radiation_monochromator mirror
_diffrn_radiation_probe x-ray
_diffrn_radiation_type MoK\a
_diffrn_radiation_wavelength 0.71073
_diffrn_reflns_av_R_equivalents 0.0867
_diffrn_reflns_av_unetI/netI 0.0528
_diffrn_reflns_Laue_measured_fraction_full 0.998
_diffrn_reflns_Laue_measured_fraction_max 0.906
_diffrn_reflns_limit_h_max 13
_diffrn_reflns_limit_h_min -13
_diffrn_reflns_limit_k_max 44
_diffrn_reflns_limit_k_min -43
_diffrn_reflns_limit_l_max 20
_diffrn_reflns_limit_l_min -19
_diffrn_reflns_number 93978
_diffrn_reflns_point_group_measured_fraction_full 0.998
_diffrn_reflns_point_group_measured_fraction_max 0.906
_diffrn_reflns_theta_full 26.000
_diffrn_reflns_theta_max 28.635
_diffrn_reflns_theta_min 2.780
_diffrn_source 'micro-focus sealed X-ray tube'
_diffrn_source_type 'SuperNova (Mo) X-ray Source'
_exptl_absorpt_coefficient_mu 0.456
_exptl_absorpt_correction_T_max 1.00000
_exptl_absorpt_correction_T_min 0.62940
_exptl_absorpt_correction_type multi-scan
_exptl_absorpt_process_details
;
CrysAlisPro 1.171.39.46 (Rigaku Oxford Diffraction, 2018)
Empirical absorption correction using spherical harmonics,
 implemented in SCALE3 ABSPACK scaling algorithm.
;
_exptl_crystal_colour colourless
_exptl_crystal_colour_primary colourless
_exptl_crystal_density_diffrn 1.190
_exptl_crystal_description needle
_exptl_crystal_F_000 1902
_exptl_crystal_size_max 0.5
_exptl_crystal_size_mid 0.14
_exptl_crystal_size_min 0.08
_refine_diff_density_max 0.521
_refine_diff_density_min -0.889
_refine_diff_density_rms 0.069
_refine_ls_extinction_method none
_refine_ls_goodness_of_fit_ref 1.040
_refine_ls_hydrogen_treatment constr
_refine_ls_matrix_type full
_refine_ls_number_parameters 601
_refine_ls_number_reflns 11759
_refine_ls_number_restraints 174
_refine_ls_restrained_S_all 1.111
_refine_ls_R_factor_all 0.1041
_refine_ls_R_factor_gt 0.0632
_refine_ls_shift/su_max 0.003
_refine_ls_shift/su_mean 0.000
_refine_ls_structure_factor_coef Fsqd
_refine_ls_weighting_details 'w=1/[\s^2^(Fo^2^)+(0.0721P)^2^+6.4445P] where P=(Fo^2^+2Fc^2^)/3'
_refine_ls_weighting_scheme calc
_refine_ls_wR_factor_gt 0.1596
_refine_ls_wR_factor_ref 0.1800
_reflns_Friedel_coverage 0.000
_reflns_number_gt 7854
_reflns_number_total 11759
_reflns_threshold_expression 'I > 2\s(I)'
_cod_data_source_file d3dt01182h2.cif
_cod_data_source_block lk4061meso
_cod_original_formula_sum 'C56 H62.50 Cl N2 Pd'
_cod_database_code 7713124
_shelx_shelxl_version_number 2016/4
_chemical_oxdiff_formula 'c50 h50 Cl2 n2 Pd1'
_shelx_space_group_comment
;
The symmetry employed for this shelxl refinement is uniquely defined
by the following loop, which should always be used as a source of
symmetry information in preference to the above space-group names.
They are only intended as comments.
;
_shelx_estimated_absorpt_t_max 0.964
_shelx_estimated_absorpt_t_min 0.804
_reflns_odcompleteness_completeness 99.77
_reflns_odcompleteness_iscentric 1
_reflns_odcompleteness_theta 24.66
_olex2_refinement_description
;
1. Fixed Uiso
 At 1.2 times of:
  All C(H) groups, All C(H,H) groups, All C(H,H,H,H) groups
 At 1.5 times of:
  All C(H,H,H) groups, All C(H,H,H,H,H,H) groups
2. Restrained distances
 C59-C60
 1.45 with sigma of 0.02
 C60-C61
 1.45 with sigma of 0.02
 C61-C62
 1.45 with sigma of 0.02
 C62-C56
 1.45 with sigma of 0.02
 C56-C57
 1.45 with sigma of 0.02
 C52-C53
 1.45 with sigma of 0.02
 C53-C54
 1.45 with sigma of 0.02
 C54-C55
 1.45 with sigma of 0.02
 C55-C56
 1.45 with sigma of 0.02
 C57-C58
 1.54 with sigma of 0.02
 C51-C52
 1.54 with sigma of 0.02
 C51-C59
 1.54 with sigma of 0.02
3. Uiso/Uaniso restraints and constraints
C51 \\sim C52 \\sim C53 \\sim C54 \\sim C55 \\sim C56 \\sim C57 \\sim C58 \\sim
C59 \\sim C60 \\sim C61 \\sim C62: within 1.7A with sigma of 0.005 and sigma
for terminal atoms of 0.01
Pd1 \\sim C48 \\sim C49 \\sim C50: within 2.3A with sigma of 0.005 and sigma
for terminal atoms of 0.01
4. Others
 Fixed Sof: C51(0.75) H51A(0.5) H51B(0.5) H51C(0.5) H51D(0.25) H51E(0.25)
 H51F(0.25) C52(0.5) H52A(0.5) H52B(0.5) C53(0.5) H53A(0.5) H53B(0.5) C54(0.5)
 H54A(0.5) H54B(0.5) C55(0.5) H55A(0.5) H55B(0.5) C56(0.75) H56B(0.5) H56A(0.5)
 H56D(0.25) H56C(0.25) C57(0.75) H57A(0.75) H57B(0.75) C58(0.75) H58A(0.75)
 H58B(0.75) H58C(0.75) C59(0.25) H59A(0.25) H59B(0.25) C60(0.25) H60A(0.25)
 H60B(0.25) C61(0.25) H61A(0.25) H61B(0.25) C62(0.25) H62A(0.25) H62B(0.25)
5.a Riding coordinates:
 C48(H48B,H48A), C49(H49), C50(H50B,H50A)
5.b Ternary CH refined with riding coordinates:
 C14(H14), C35(H35)
5.c Secondary CH2 refined with riding coordinates:
 C52(H52A,H52B), C53(H53A,H53B), C54(H54A,H54B), C55(H55A,H55B), C56(H56B,
 H56A), C56(H56D,H56C), C57(H57A,H57B), C59(H59A,H59B), C60(H60A,H60B),
 C61(H61A,H61B), C62(H62A,H62B)
5.d Aromatic/amide H refined with riding coordinates:
 C8(H8), C10(H10), C16(H16), C17(H17), C18(H18), C19(H19), C20(H20), C22(H22),
 C23(H23), C24(H24), C25(H25), C26(H26), C29(H29), C31(H31), C37(H37), C38(H38),
  C39(H39), C40(H40), C41(H41), C43(H43), C44(H44), C45(H45), C46(H46), C47(H47)
5.e Idealised Me refined with riding coordinates:
 C51(H51A,H51B,H51C), C51(H51D,H51E,H51F), C58(H58A,H58B,H58C)
5.f Idealised Me refined as rotating group:
 C4(H4A,H4B,H4C), C5(H5A,H5B,H5C), C12(H12A,H12B,H12C), C13(H13A,H13B,H13C),
 C33(H33A,H33B,H33C), C34(H34A,H34B,H34C)
;
_olex2_submission_special_instructions 'No special instructions were received'
_oxdiff_exptl_absorpt_empirical_details
;
Empirical correction (ABSPACK) includes:
- Absorption correction using spherical harmonics
- Frame scaling
;
_oxdiff_exptl_absorpt_empirical_full_max 2.578
_oxdiff_exptl_absorpt_empirical_full_min 0.348

loop_
_space_group_symop_operation_xyz
'x, y, z'
'-x+1/2, y+1/2, -z+1/2'
'-x, -y, -z'
'x-1/2, -y-1/2, z-1/2'

loop_
_atom_site_label
_atom_site_type_symbol
_atom_site_fract_x
_atom_site_fract_y
_atom_site_fract_z
_atom_site_U_iso_or_equiv
_atom_site_adp_type
_atom_site_occupancy
_atom_site_site_symmetry_order
_atom_site_calc_flag
_atom_site_refinement_flags_posn
_atom_site_refinement_flags_adp
_atom_site_refinement_flags_occupancy
_atom_site_disorder_assembly
_atom_site_disorder_group
Pd1 Pd 0.65486(3) 0.37129(2) 0.11984(2) 0.05656(13) Uani 1 1 d . U . . .
Cl1 Cl 0.78107(10) 0.35617(4) 0.24989(9) 0.0686(3) Uani 1 1 d . . . . .
N1 N 0.3992(3) 0.39396(9) 0.21755(19) 0.0435(7) Uani 1 1 d . . . . .
N2 N 0.3893(3) 0.33389(9) 0.16826(18) 0.0408(6) Uani 1 1 d . . . . .
C1 C 0.4708(4) 0.36628(10) 0.1733(2) 0.0411(8) Uani 1 1 d . . . . .
C2 C 0.2651(4) 0.34177(12) 0.2063(2) 0.0472(9) Uani 1 1 d . . . . .
C3 C 0.2714(4) 0.37945(12) 0.2367(2) 0.0478(9) Uani 1 1 d . . . . .
C4 C 0.1521(4) 0.31284(14) 0.2087(3) 0.0640(11) Uani 1 1 d . . . . .
H4A H 0.150155 0.296991 0.155794 0.096 Uiso 1 1 calc GR . . . .
H4B H 0.069027 0.327089 0.212557 0.096 Uiso 1 1 calc GR . . . .
H4C H 0.164184 0.295764 0.259374 0.096 Uiso 1 1 calc GR . . . .
C5 C 0.1662(4) 0.40329(15) 0.2813(3) 0.0671(12) Uani 1 1 d . . . . .
H5A H 0.173811 0.399045 0.344077 0.101 Uiso 1 1 calc GR . . . .
H5B H 0.079030 0.395001 0.259640 0.101 Uiso 1 1 calc GR . . . .
H5C H 0.178458 0.431104 0.268728 0.101 Uiso 1 1 calc GR . . . .
C6 C 0.4387(4) 0.43523(11) 0.2276(3) 0.0473(9) Uani 1 1 d . . . . .
C7 C 0.5107(3) 0.44794(10) 0.3030(2) 0.0408(8) Uani 1 1 d . . . . .
C8 C 0.5433(4) 0.48848(11) 0.3088(3) 0.0495(9) Uani 1 1 d . . . . .
H8 H 0.592356 0.497491 0.358265 0.059 Uiso 1 1 calc R . . . .
C9 C 0.5052(4) 0.51572(12) 0.2437(3) 0.0574(10) Uani 1 1 d . . . . .
C10 C 0.4327(5) 0.50190(14) 0.1706(3) 0.0682(12) Uani 1 1 d . . . . .
H10 H 0.406110 0.519848 0.126482 0.082 Uiso 1 1 calc R . . . .
C11 C 0.3979(5) 0.46170(13) 0.1610(3) 0.0629(11) Uani 1 1 d . . . . .
C12 C 0.5438(6) 0.55910(13) 0.2519(4) 0.0778(14) Uani 1 1 d . . . . .
H12A H 0.551691 0.566271 0.313374 0.117 Uiso 1 1 calc GR . . . .
H12B H 0.476034 0.575272 0.222939 0.117 Uiso 1 1 calc GR . . . .
H12C H 0.628057 0.563381 0.224712 0.117 Uiso 1 1 calc GR . . . .
C13 C 0.3180(7) 0.44816(18) 0.0802(4) 0.099(2) Uani 1 1 d . . . . .
H13A H 0.365012 0.427014 0.051711 0.148 Uiso 1 1 calc GR . . . .
H13B H 0.306187 0.470137 0.039920 0.148 Uiso 1 1 calc GR . . . .
H13C H 0.231922 0.438710 0.097372 0.148 Uiso 1 1 calc GR . . . .
C14 C 0.5503(3) 0.41915(10) 0.3776(2) 0.0394(7) Uani 1 1 d . . . . .
H14 H 0.579961 0.394455 0.349590 0.047 Uiso 1 1 calc R . . . .
C15 C 0.6693(3) 0.43450(10) 0.4352(2) 0.0416(8) Uani 1 1 d . . . . .
C16 C 0.6574(4) 0.44877(12) 0.5195(3) 0.0503(9) Uani 1 1 d . . . . .
H16 H 0.573672 0.448875 0.544603 0.060 Uiso 1 1 calc R . . . .
C17 C 0.7674(4) 0.46304(13) 0.5682(3) 0.0574(10) Uani 1 1 d . . . . .
H17 H 0.756551 0.472958 0.624923 0.069 Uiso 1 1 calc R . . . .
C18 C 0.8911(4) 0.46262(13) 0.5334(3) 0.0617(11) Uani 1 1 d . . . . .
H18 H 0.965230 0.471836 0.566360 0.074 Uiso 1 1 calc R . . . .
C19 C 0.9055(4) 0.44848(15) 0.4493(3) 0.0708(13) Uani 1 1 d . . . . .
H19 H 0.989779 0.448375 0.424833 0.085 Uiso 1 1 calc R . . . .
C20 C 0.7958(4) 0.43436(14) 0.4004(3) 0.0588(10) Uani 1 1 d . . . . .
H20 H 0.807060 0.424677 0.343456 0.071 Uiso 1 1 calc R . . . .
C21 C 0.4312(3) 0.40830(11) 0.4327(2) 0.0425(8) Uani 1 1 d . . . . .
C22 C 0.4039(4) 0.36895(12) 0.4526(3) 0.0592(11) Uani 1 1 d . . . . .
H22 H 0.456146 0.348777 0.429324 0.071 Uiso 1 1 calc R . . . .
C23 C 0.2999(5) 0.35924(18) 0.5065(4) 0.0820(15) Uani 1 1 d . . . . .
H23 H 0.282576 0.332538 0.518300 0.098 Uiso 1 1 calc R . . . .
C24 C 0.2227(5) 0.3878(2) 0.5425(4) 0.0849(16) Uani 1 1 d . . . . .
H24 H 0.153979 0.380916 0.579609 0.102 Uiso 1 1 calc R . . . .
C25 C 0.2481(4) 0.42736(18) 0.5228(3) 0.0705(13) Uani 1 1 d . . . . .
H25 H 0.195832 0.447305 0.546898 0.085 Uiso 1 1 calc R . . . .
C26 C 0.3502(4) 0.43751(13) 0.4679(3) 0.0540(10) Uani 1 1 d . . . . .
H26 H 0.364936 0.464188 0.454319 0.065 Uiso 1 1 calc R . . . .
C27 C 0.4120(3) 0.30025(11) 0.1101(2) 0.0409(8) Uani 1 1 d . . . . .
C28 C 0.4954(3) 0.26858(10) 0.1365(2) 0.0390(7) Uani 1 1 d . . . . .
C29 C 0.5114(4) 0.23804(11) 0.0757(2) 0.0455(8) Uani 1 1 d . . . . .
H29 H 0.566826 0.216739 0.091655 0.055 Uiso 1 1 calc R . . . .
C30 C 0.4489(4) 0.23772(12) -0.0075(2) 0.0499(9) Uani 1 1 d . . . . .
C31 C 0.3668(4) 0.26945(13) -0.0299(2) 0.0557(10) Uani 1 1 d . . . . .
H31 H 0.323259 0.269673 -0.085340 0.067 Uiso 1 1 calc R . . . .
C32 C 0.3469(4) 0.30092(12) 0.0271(2) 0.0519(9) Uani 1 1 d . . . . .
C33 C 0.4703(5) 0.20369(15) -0.0708(3) 0.0725(13) Uani 1 1 d . . . . .
H33A H 0.562602 0.203006 -0.086509 0.109 Uiso 1 1 calc GR . . . .
H33B H 0.414401 0.207429 -0.123108 0.109 Uiso 1 1 calc GR . . . .
H33C H 0.447340 0.178982 -0.042943 0.109 Uiso 1 1 calc GR . . . .
C34 C 0.2565(6) 0.33506(15) -0.0029(3) 0.0765(14) Uani 1 1 d . . . . .
H34A H 0.212505 0.345895 0.047212 0.115 Uiso 1 1 calc GR . . . .
H34B H 0.190521 0.325426 -0.045410 0.115 Uiso 1 1 calc GR . . . .
H34C H 0.309347 0.355466 -0.029444 0.115 Uiso 1 1 calc GR . . . .
C35 C 0.5667(3) 0.26725(11) 0.2279(2) 0.0403(8) Uani 1 1 d . . . . .
H35 H 0.604088 0.293884 0.239071 0.048 Uiso 1 1 calc R . . . .
C36 C 0.6853(3) 0.23782(11) 0.2302(2) 0.0417(8) Uani 1 1 d . . . . .
C37 C 0.6690(4) 0.19789(11) 0.2529(3) 0.0511(9) Uani 1 1 d . . . . .
H37 H 0.585109 0.188745 0.268713 0.061 Uiso 1 1 calc R . . . .
C38 C 0.7754(5) 0.17183(13) 0.2523(3) 0.0612(11) Uani 1 1 d . . . . .
H38 H 0.762237 0.145155 0.266530 0.073 Uiso 1 1 calc R . . . .
C39 C 0.9002(5) 0.18461(15) 0.2309(3) 0.0663(12) Uani 1 1 d . . . . .
H39 H 0.971814 0.166859 0.231090 0.080 Uiso 1 1 calc R . . . .
C40 C 0.9186(4) 0.22393(14) 0.2093(3) 0.0626(11) Uani 1 1 d . . . . .
H40 H 1.003486 0.232866 0.195154 0.075 Uiso 1 1 calc R . . . .
C41 C 0.8121(4) 0.25049(13) 0.2083(3) 0.0514(9) Uani 1 1 d . . . . .
H41 H 0.825800 0.276998 0.192855 0.062 Uiso 1 1 calc R . . . .
C42 C 0.4743(4) 0.25804(11) 0.3033(2) 0.0460(8) Uani 1 1 d . . . . .
C43 C 0.5164(5) 0.26876(14) 0.3886(3) 0.0636(11) Uani 1 1 d . . . . .
H43 H 0.595958 0.282877 0.397547 0.076 Uiso 1 1 calc R . . . .
C44 C 0.4416(7) 0.25872(18) 0.4602(3) 0.0851(17) Uani 1 1 d . . . . .
H44 H 0.471783 0.265658 0.517004 0.102 Uiso 1 1 calc R . . . .
C45 C 0.3231(7) 0.23864(19) 0.4481(3) 0.0897(18) Uani 1 1 d . . . . .
H45 H 0.272002 0.232432 0.496552 0.108 Uiso 1 1 calc R . . . .
C46 C 0.2802(5) 0.22773(17) 0.3652(4) 0.0788(14) Uani 1 1 d . . . . .
H46 H 0.200367 0.213656 0.357080 0.095 Uiso 1 1 calc R . . . .
C47 C 0.3554(4) 0.23759(13) 0.2926(3) 0.0599(10) Uani 1 1 d . . . . .
H47 H 0.324946 0.230261 0.236051 0.072 Uiso 1 1 calc R . . . .
C48 C 0.8269(7) 0.3755(2) 0.0343(4) 0.1052(15) Uani 1 1 d . U . . .
H48B H 0.821566 0.352553 0.059338 0.126 Uiso 1 1 d R . . . .
H48A H 0.902386 0.387853 0.034028 0.126 Uiso 1 1 d R . . . .
C49 C 0.7195(7) 0.3911(3) -0.0034(4) 0.1143(14) Uani 1 1 d . U . . .
H49 H 0.736501 0.415894 -0.028412 0.137 Uiso 1 1 d R . . . .
C50 C 0.5953(7) 0.3806(2) -0.0154(4) 0.1110(15) Uani 1 1 d . U . . .
H50B H 0.569454 0.358076 0.005464 0.133 Uiso 1 1 d R . . . .
H50A H 0.538694 0.395836 -0.043056 0.133 Uiso 1 1 d R . . . .
C51 C 0.2137(8) 0.1634(3) 0.0935(6) 0.102(2) Uani 0.75 1 d D U P . .
H51A H 0.214058 0.162719 0.030069 0.153 Uiso 0.5 1 calc R . P A 1
H51B H 0.217116 0.190643 0.113315 0.153 Uiso 0.5 1 calc R . P A 1
H51C H 0.133266 0.151085 0.113349 0.153 Uiso 0.5 1 calc R . P A 1
H51D H 0.222035 0.146913 0.042143 0.153 Uiso 0.25 1 calc R . P B 2
H51E H 0.279657 0.184272 0.092968 0.153 Uiso 0.25 1 calc R . P B 2
H51F H 0.125671 0.175002 0.093176 0.153 Uiso 0.25 1 calc R . P B 2
C52 C 0.3343(12) 0.1411(4) 0.1312(9) 0.106(2) Uani 0.5 1 d D U P C 1
H52A H 0.356539 0.120207 0.089884 0.128 Uiso 0.5 1 calc R . P C 1
H52B H 0.409578 0.159464 0.134613 0.128 Uiso 0.5 1 calc R . P C 1
C53 C 0.3204(15) 0.1235(5) 0.2164(11) 0.114(2) Uani 0.5 1 d D U P C 1
H53A H 0.242307 0.106283 0.214787 0.137 Uiso 0.5 1 calc R . P C 1
H53B H 0.305756 0.144422 0.259359 0.137 Uiso 0.5 1 calc R . P C 1
C54 C 0.4388(15) 0.1002(5) 0.2447(12) 0.125(2) Uani 0.5 1 d D U P C 1
H54A H 0.470538 0.086378 0.193084 0.150 Uiso 0.5 1 calc R . P C 1
H54B H 0.508391 0.118899 0.263405 0.150 Uiso 0.5 1 calc R . P C 1
C55 C 0.4269(16) 0.0715(5) 0.3133(12) 0.137(2) Uani 0.5 1 d D U P C 1
H55A H 0.360423 0.052273 0.292378 0.164 Uiso 0.5 1 calc R . P C 1
H55B H 0.388572 0.085322 0.362822 0.164 Uiso 0.5 1 calc R . P C 1
C56 C 0.5413(13) 0.0486(4) 0.3492(9) 0.152(2) Uani 0.75 1 d D U P . .
H56B H 0.621527 0.064769 0.345338 0.182 Uiso 0.5 1 calc R . P C 1
H56A H 0.527676 0.043436 0.411364 0.182 Uiso 0.5 1 calc R . P C 1
H56D H 0.618508 0.053754 0.388299 0.182 Uiso 0.25 1 calc R . P C 2
H56C H 0.464661 0.045304 0.386238 0.182 Uiso 0.25 1 calc R . P C 2
C57 C 0.5632(14) 0.0118(4) 0.3062(10) 0.167(3) Uani 0.75 1 d D U P C .
H57A H 0.476236 0.000321 0.290929 0.201 Uiso 0.75 1 calc R . P . .
H57B H 0.606584 0.017454 0.251195 0.201 Uiso 0.75 1 calc R . P . .
C58 C 0.6397(15) -0.0173(4) 0.3521(10) 0.183(4) Uani 0.75 1 d D U P . .
H58A H 0.684520 -0.033790 0.310382 0.274 Uiso 0.75 1 calc R . P C .
H58B H 0.581699 -0.033560 0.386459 0.274 Uiso 0.75 1 calc R . P . .
H58C H 0.704957 -0.004531 0.390636 0.274 Uiso 0.75 1 calc R . P . .
C59 C 0.235(2) 0.1387(7) 0.1750(15) 0.108(2) Uani 0.25 1 d D U P C 2
H59A H 0.205372 0.153969 0.225184 0.129 Uiso 0.25 1 calc R . P C 2
H59B H 0.178064 0.115302 0.169612 0.129 Uiso 0.25 1 calc R . P C 2
C60 C 0.368(2) 0.1258(10) 0.194(2) 0.114(2) Uani 0.25 1 d D U P C 2
H60A H 0.424432 0.149129 0.201542 0.137 Uiso 0.25 1 calc R . P C 2
H60B H 0.398639 0.111152 0.143256 0.137 Uiso 0.25 1 calc R . P C 2
C61 C 0.386(3) 0.1006(11) 0.272(2) 0.125(2) Uani 0.25 1 d D U P C 2
H61A H 0.324100 0.078364 0.265538 0.150 Uiso 0.25 1 calc R . P C 2
H61B H 0.357519 0.116020 0.322725 0.150 Uiso 0.25 1 calc R . P C 2
C62 C 0.518(3) 0.0843(8) 0.295(2) 0.135(2) Uani 0.25 1 d D U P C 2
H62A H 0.568492 0.105631 0.323767 0.162 Uiso 0.25 1 calc R . P C 2
H62B H 0.560384 0.079298 0.239181 0.162 Uiso 0.25 1 calc R . P C 2

loop_
_atom_site_aniso_label
_atom_site_aniso_U_11
_atom_site_aniso_U_22
_atom_site_aniso_U_33
_atom_site_aniso_U_23
_atom_site_aniso_U_13
_atom_site_aniso_U_12
Pd1 0.0584(2) 0.0559(2) 0.0564(2) 0.00195(15) 0.01681(15) -0.00439(14)
Cl1 0.0501(6) 0.0660(7) 0.0890(8) -0.0169(6) -0.0108(5) 0.0050(5)
N1 0.0430(16) 0.0471(17) 0.0400(16) -0.0032(13) -0.0049(13) 0.0003(13)
N2 0.0412(15) 0.0465(17) 0.0342(15) -0.0013(13) -0.0037(12) 0.0004(13)
C1 0.0468(19) 0.0428(19) 0.0332(17) 0.0009(15) -0.0050(15) 0.0022(15)
C2 0.0434(19) 0.059(2) 0.0388(19) -0.0014(17) -0.0044(15) -0.0008(17)
C3 0.0407(19) 0.061(2) 0.041(2) -0.0063(17) -0.0067(15) 0.0043(17)
C4 0.051(2) 0.071(3) 0.070(3) -0.003(2) 0.001(2) -0.009(2)
C5 0.046(2) 0.079(3) 0.076(3) -0.022(2) -0.005(2) 0.013(2)
C6 0.046(2) 0.044(2) 0.052(2) -0.0010(17) -0.0010(17) 0.0054(16)
C7 0.0376(17) 0.0405(19) 0.0443(19) 0.0007(15) 0.0039(15) 0.0037(14)
C8 0.052(2) 0.044(2) 0.053(2) -0.0016(17) -0.0006(17) 0.0022(16)
C9 0.061(2) 0.043(2) 0.068(3) 0.007(2) 0.007(2) 0.0040(18)
C10 0.084(3) 0.057(3) 0.064(3) 0.015(2) -0.009(2) 0.014(2)
C11 0.075(3) 0.058(3) 0.054(2) 0.002(2) -0.013(2) 0.010(2)
C12 0.102(4) 0.045(2) 0.086(4) 0.014(2) 0.006(3) 0.002(2)
C13 0.136(5) 0.087(4) 0.070(3) 0.007(3) -0.049(3) 0.012(4)
C14 0.0378(17) 0.0362(17) 0.0440(19) -0.0040(15) -0.0019(14) 0.0043(14)
C15 0.0376(17) 0.0365(18) 0.050(2) 0.0025(16) -0.0026(15) 0.0030(14)
C16 0.0419(19) 0.057(2) 0.051(2) -0.0045(18) -0.0006(17) 0.0025(17)
C17 0.055(2) 0.059(2) 0.058(2) -0.006(2) -0.0070(19) -0.0026(19)
C18 0.045(2) 0.065(3) 0.073(3) -0.008(2) -0.013(2) -0.0055(19)
C19 0.042(2) 0.086(3) 0.085(3) -0.017(3) 0.005(2) -0.005(2)
C20 0.042(2) 0.074(3) 0.061(3) -0.012(2) 0.0057(18) 0.0003(19)
C21 0.0344(17) 0.049(2) 0.0439(19) 0.0019(16) -0.0046(14) -0.0009(15)
C22 0.052(2) 0.052(2) 0.073(3) 0.008(2) 0.000(2) -0.0018(18)
C23 0.063(3) 0.085(4) 0.099(4) 0.026(3) 0.007(3) -0.020(3)
C24 0.051(3) 0.131(5) 0.074(3) 0.021(3) 0.014(2) -0.015(3)
C25 0.046(2) 0.107(4) 0.059(3) -0.009(3) 0.002(2) 0.013(2)
C26 0.041(2) 0.064(3) 0.057(2) -0.004(2) -0.0025(17) 0.0069(18)
C27 0.0448(18) 0.047(2) 0.0302(17) -0.0025(15) -0.0017(14) -0.0047(15)
C28 0.0392(17) 0.048(2) 0.0302(16) -0.0008(15) 0.0006(13) -0.0066(14)
C29 0.049(2) 0.050(2) 0.0366(19) -0.0038(16) -0.0025(16) -0.0017(16)
C30 0.055(2) 0.058(2) 0.0365(19) -0.0086(17) -0.0015(16) -0.0062(18)
C31 0.063(2) 0.072(3) 0.0310(18) -0.0070(18) -0.0096(17) -0.006(2)
C32 0.058(2) 0.059(2) 0.0376(19) -0.0002(18) -0.0069(17) 0.0008(19)
C33 0.088(3) 0.081(3) 0.048(2) -0.021(2) -0.005(2) 0.008(3)
C34 0.098(4) 0.079(3) 0.050(3) 0.000(2) -0.026(2) 0.021(3)
C35 0.0451(18) 0.0438(19) 0.0317(17) -0.0037(14) -0.0041(14) -0.0039(15)
C36 0.0468(19) 0.050(2) 0.0278(16) -0.0044(15) -0.0061(14) 0.0000(16)
C37 0.056(2) 0.048(2) 0.049(2) -0.0032(17) -0.0018(18) -0.0025(18)
C38 0.079(3) 0.049(2) 0.056(2) -0.0017(19) 0.001(2) 0.010(2)
C39 0.064(3) 0.070(3) 0.065(3) -0.007(2) 0.000(2) 0.021(2)
C40 0.050(2) 0.075(3) 0.063(3) -0.011(2) 0.0038(19) 0.001(2)
C41 0.053(2) 0.057(2) 0.045(2) -0.0038(18) 0.0012(17) 0.0004(18)
C42 0.056(2) 0.047(2) 0.0353(18) -0.0010(16) 0.0008(16) 0.0082(17)
C43 0.081(3) 0.074(3) 0.035(2) -0.010(2) -0.004(2) 0.013(2)
C44 0.116(5) 0.105(4) 0.035(2) -0.005(2) 0.009(3) 0.028(4)
C45 0.115(5) 0.103(4) 0.054(3) 0.018(3) 0.038(3) 0.026(4)
C46 0.074(3) 0.090(4) 0.074(3) 0.018(3) 0.025(3) 0.000(3)
C47 0.068(3) 0.068(3) 0.045(2) 0.003(2) 0.0082(19) -0.004(2)
C48 0.091(3) 0.138(3) 0.090(3) 0.021(3) 0.043(2) -0.007(3)
C49 0.110(3) 0.153(3) 0.082(2) 0.030(3) 0.030(2) -0.007(3)
C50 0.110(3) 0.149(3) 0.075(3) 0.031(3) 0.017(3) -0.008(3)
C51 0.079(4) 0.098(4) 0.129(5) -0.043(4) 0.013(4) -0.026(3)
C52 0.089(4) 0.097(4) 0.134(5) -0.040(4) 0.016(4) -0.027(4)
C53 0.101(4) 0.103(4) 0.139(5) -0.034(4) 0.012(4) -0.026(4)
C54 0.114(4) 0.115(5) 0.146(5) -0.027(4) 0.013(4) -0.022(4)
C55 0.128(5) 0.128(5) 0.155(5) -0.019(4) 0.012(4) -0.017(4)
C56 0.149(5) 0.143(5) 0.164(6) -0.011(4) 0.009(5) -0.007(4)
C57 0.169(6) 0.158(6) 0.175(7) -0.003(5) 0.005(5) -0.004(5)
C58 0.185(9) 0.166(9) 0.198(10) 0.012(8) 0.012(8) 0.003(8)
C59 0.090(4) 0.099(5) 0.135(5) -0.040(4) 0.015(4) -0.027(4)
C60 0.101(4) 0.104(5) 0.139(5) -0.035(4) 0.014(4) -0.024(4)
C61 0.114(5) 0.115(5) 0.147(5) -0.026(4) 0.014(4) -0.021(4)
C62 0.126(5) 0.126(5) 0.154(6) -0.019(4) 0.012(5) -0.018(4)

loop_
_atom_type_symbol
_atom_type_description
_atom_type_scat_dispersion_real
_atom_type_scat_dispersion_imag
_atom_type_scat_source
C C 0.0033 0.0016 'International Tables Vol C Tables 4.2.6.8 and 6.1.1.4'
H H 0.0000 0.0000 'International Tables Vol C Tables 4.2.6.8 and 6.1.1.4'
Cl Cl 0.1484 0.1585 'International Tables Vol C Tables 4.2.6.8 and 6.1.1.4'
N N 0.0061 0.0033 'International Tables Vol C Tables 4.2.6.8 and 6.1.1.4'
Pd Pd -0.9988 1.0072 'International Tables Vol C Tables 4.2.6.8 and 6.1.1.4'

loop_
_geom_angle_atom_site_label_1
_geom_angle_atom_site_label_2
_geom_angle_atom_site_label_3
_geom_angle
_geom_angle_site_symmetry_1
_geom_angle_site_symmetry_3
_geom_angle_publ_flag
Cl1 Pd1 H48B 83.5 . . ?
Cl1 Pd1 H50B 153.6 . . ?
C1 Pd1 Cl1 96.57(10) . . ?
C1 Pd1 C48 167.1(2) . . ?
C1 Pd1 H48B 156.7 . . ?
C1 Pd1 C49 133.3(2) . . ?
C1 Pd1 C50 99.6(2) . . ?
C1 Pd1 H50B 87.8 . . ?
C48 Pd1 Cl1 95.73(19) . . ?
C48 Pd1 H48B 23.1 . . ?
C48 Pd1 H50B 79.5 . . ?
H48B Pd1 H50B 82.5 . . ?
C49 Pd1 Cl1 129.6(2) . . ?
C49 Pd1 C48 35.3(2) . . ?
C49 Pd1 H48B 54.2 . . ?
C49 Pd1 C50 35.7(2) . . ?
C49 Pd1 H50B 54.8 . . ?
C50 Pd1 Cl1 162.94(19) . . ?
C50 Pd1 C48 67.8(3) . . ?
C50 Pd1 H48B 79.5 . . ?
C50 Pd1 H50B 23.8 . . ?
C1 N1 C3 111.2(3) . . ?
C1 N1 C6 123.9(3) . . ?
C3 N1 C6 123.8(3) . . ?
C1 N2 C2 111.2(3) . . ?
C1 N2 C27 123.3(3) . . ?
C2 N2 C27 123.4(3) . . ?
N1 C1 Pd1 129.4(3) . . ?
N2 C1 Pd1 126.2(3) . . ?
N2 C1 N1 104.4(3) . . ?
N2 C2 C4 124.4(4) . . ?
C3 C2 N2 106.5(3) . . ?
C3 C2 C4 129.1(4) . . ?
N1 C3 C5 124.3(4) . . ?
C2 C3 N1 106.7(3) . . ?
C2 C3 C5 129.0(4) . . ?
C2 C4 H4A 109.5 . . ?
C2 C4 H4B 109.5 . . ?
C2 C4 H4C 109.5 . . ?
H4A C4 H4B 109.5 . . ?
H4A C4 H4C 109.5 . . ?
H4B C4 H4C 109.5 . . ?
C3 C5 H5A 109.5 . . ?
C3 C5 H5B 109.5 . . ?
C3 C5 H5C 109.5 . . ?
H5A C5 H5B 109.5 . . ?
H5A C5 H5C 109.5 . . ?
H5B C5 H5C 109.5 . . ?
C7 C6 N1 120.7(3) . . ?
C7 C6 C11 121.8(4) . . ?
C11 C6 N1 117.5(3) . . ?
C6 C7 C8 117.4(3) . . ?
C6 C7 C14 121.6(3) . . ?
C8 C7 C14 120.9(3) . . ?
C7 C8 H8 118.7 . . ?
C9 C8 C7 122.6(4) . . ?
C9 C8 H8 118.7 . . ?
C8 C9 C12 120.9(4) . . ?
C10 C9 C8 118.1(4) . . ?
C10 C9 C12 121.0(4) . . ?
C9 C10 H10 119.0 . . ?
C9 C10 C11 121.9(4) . . ?
C11 C10 H10 119.0 . . ?
C6 C11 C10 118.3(4) . . ?
C6 C11 C13 121.9(4) . . ?
C10 C11 C13 119.8(4) . . ?
C9 C12 H12A 109.5 . . ?
C9 C12 H12B 109.5 . . ?
C9 C12 H12C 109.5 . . ?
H12A C12 H12B 109.5 . . ?
H12A C12 H12C 109.5 . . ?
H12B C12 H12C 109.5 . . ?
C11 C13 H13A 109.5 . . ?
C11 C13 H13B 109.5 . . ?
C11 C13 H13C 109.5 . . ?
H13A C13 H13B 109.5 . . ?
H13A C13 H13C 109.5 . . ?
H13B C13 H13C 109.5 . . ?
C7 C14 H14 106.8 . . ?
C7 C14 C15 112.5(3) . . ?
C15 C14 H14 106.8 . . ?
C21 C14 C7 111.7(3) . . ?
C21 C14 H14 106.8 . . ?
C21 C14 C15 111.9(3) . . ?
C16 C15 C14 123.6(3) . . ?
C16 C15 C20 117.7(3) . . ?
C20 C15 C14 118.7(3) . . ?
C15 C16 H16 119.3 . . ?
C15 C16 C17 121.5(4) . . ?
C17 C16 H16 119.3 . . ?
C16 C17 H17 119.8 . . ?
C18 C17 C16 120.3(4) . . ?
C18 C17 H17 119.8 . . ?
C17 C18 H18 120.4 . . ?
C17 C18 C19 119.3(4) . . ?
C19 C18 H18 120.4 . . ?
C18 C19 H19 119.7 . . ?
C18 C19 C20 120.5(4) . . ?
C20 C19 H19 119.7 . . ?
C15 C20 H20 119.6 . . ?
C19 C20 C15 120.7(4) . . ?
C19 C20 H20 119.6 . . ?
C22 C21 C14 120.8(3) . . ?
C22 C21 C26 117.9(4) . . ?
C26 C21 C14 121.2(3) . . ?
C21 C22 H22 119.6 . . ?
C23 C22 C21 120.7(4) . . ?
C23 C22 H22 119.6 . . ?
C22 C23 H23 119.3 . . ?
C24 C23 C22 121.4(5) . . ?
C24 C23 H23 119.3 . . ?
C23 C24 H24 120.7 . . ?
C23 C24 C25 118.6(4) . . ?
C25 C24 H24 120.7 . . ?
C24 C25 H25 119.7 . . ?
C26 C25 C24 120.7(5) . . ?
C26 C25 H25 119.7 . . ?
C21 C26 H26 119.7 . . ?
C25 C26 C21 120.6(4) . . ?
C25 C26 H26 119.7 . . ?
C28 C27 N2 121.4(3) . . ?
C32 C27 N2 117.1(3) . . ?
C32 C27 C28 121.6(3) . . ?
C27 C28 C35 122.1(3) . . ?
C29 C28 C27 116.9(3) . . ?
C29 C28 C35 121.0(3) . . ?
C28 C29 H29 118.4 . . ?
C30 C29 C28 123.3(4) . . ?
C30 C29 H29 118.4 . . ?
C29 C30 C33 120.9(4) . . ?
C31 C30 C29 117.6(3) . . ?
C31 C30 C33 121.5(4) . . ?
C30 C31 H31 118.9 . . ?
C30 C31 C32 122.2(3) . . ?
C32 C31 H31 118.9 . . ?
C27 C32 C34 122.4(4) . . ?
C31 C32 C27 118.5(4) . . ?
C31 C32 C34 119.1(4) . . ?
C30 C33 H33A 109.5 . . ?
C30 C33 H33B 109.5 . . ?
C30 C33 H33C 109.5 . . ?
H33A C33 H33B 109.5 . . ?
H33A C33 H33C 109.5 . . ?
H33B C33 H33C 109.5 . . ?
C32 C34 H34A 109.5 . . ?
C32 C34 H34B 109.5 . . ?
C32 C34 H34C 109.5 . . ?
H34A C34 H34B 109.5 . . ?
H34A C34 H34C 109.5 . . ?
H34B C34 H34C 109.5 . . ?
C28 C35 H35 107.0 . . ?
C28 C35 C36 111.8(3) . . ?
C36 C35 H35 107.0 . . ?
C42 C35 C28 114.1(3) . . ?
C42 C35 H35 107.0 . . ?
C42 C35 C36 109.7(3) . . ?
C37 C36 C35 121.6(3) . . ?
C41 C36 C35 120.4(3) . . ?
C41 C36 C37 118.0(3) . . ?
C36 C37 H37 119.6 . . ?
C38 C37 C36 120.8(4) . . ?
C38 C37 H37 119.6 . . ?
C37 C38 H38 119.6 . . ?
C39 C38 C37 120.9(4) . . ?
C39 C38 H38 119.6 . . ?
C38 C39 H39 120.4 . . ?
C38 C39 C40 119.3(4) . . ?
C40 C39 H39 120.4 . . ?
C39 C40 H40 119.7 . . ?
C39 C40 C41 120.7(4) . . ?
C41 C40 H40 119.7 . . ?
C36 C41 C40 120.5(4) . . ?
C36 C41 H41 119.8 . . ?
C40 C41 H41 119.8 . . ?
C43 C42 C35 118.2(4) . . ?
C47 C42 C35 123.7(3) . . ?
C47 C42 C43 118.0(4) . . ?
C42 C43 H43 119.6 . . ?
C44 C43 C42 120.7(5) . . ?
C44 C43 H43 119.6 . . ?
C43 C44 H44 119.8 . . ?
C45 C44 C43 120.4(5) . . ?
C45 C44 H44 119.8 . . ?
C44 C45 H45 120.1 . . ?
C46 C45 C44 119.9(5) . . ?
C46 C45 H45 120.1 . . ?
C45 C46 H46 119.9 . . ?
C45 C46 C47 120.1(5) . . ?
C47 C46 H46 119.9 . . ?
C42 C47 C46 120.8(4) . . ?
C42 C47 H47 119.6 . . ?
C46 C47 H47 119.6 . . ?
Pd1 C48 H48B 67.7 . . ?
Pd1 C48 H48A 137.6 . . ?
H48B C48 H48A 120.0 . . ?
C49 C48 Pd1 68.6(4) . . ?
C49 C48 H48B 119.3 . . ?
C49 C48 H48A 120.7 . . ?
Pd1 C49 H49 135.1 . . ?
C48 C49 Pd1 76.1(4) . . ?
C48 C49 H49 112.2 . . ?
C50 C49 Pd1 73.5(4) . . ?
C50 C49 C48 135.9(8) . . ?
C50 C49 H49 111.9 . . ?
Pd1 C50 H50B 66.3 . . ?
Pd1 C50 H50A 135.2 . . ?
C49 C50 Pd1 70.9(4) . . ?
C49 C50 H50B 119.1 . . ?
C49 C50 H50A 121.0 . . ?
H50B C50 H50A 120.0 . . ?
H51A C51 H51B 109.5 . . ?
H51A C51 H51C 109.5 . . ?
H51B C51 H51C 109.5 . . ?
H51D C51 H51E 109.5 . . ?
H51D C51 H51F 109.5 . . ?
H51E C51 H51F 109.5 . . ?
C52 C51 H51A 109.5 . . ?
C52 C51 H51B 109.5 . . ?
C52 C51 H51C 109.5 . . ?
C59 C51 H51D 109.5 . . ?
C59 C51 H51E 109.5 . . ?
C59 C51 H51F 109.5 . . ?
C51 C52 H52A 108.2 . . ?
C51 C52 H52B 108.2 . . ?
H52A C52 H52B 107.4 . . ?
C53 C52 C51 116.3(11) . . ?
C53 C52 H52A 108.2 . . ?
C53 C52 H52B 108.2 . . ?
C52 C53 H53A 109.1 . . ?
C52 C53 H53B 109.1 . . ?
C52 C53 C54 112.4(13) . . ?
H53A C53 H53B 107.9 . . ?
C54 C53 H53A 109.1 . . ?
C54 C53 H53B 109.1 . . ?
C53 C54 H54A 107.6 . . ?
C53 C54 H54B 107.6 . . ?
H54A C54 H54B 107.0 . . ?
C55 C54 C53 119.1(14) . . ?
C55 C54 H54A 107.6 . . ?
C55 C54 H54B 107.6 . . ?
C54 C55 H55A 106.6 . . ?
C54 C55 H55B 106.6 . . ?
C54 C55 C56 122.7(14) . . ?
C56 C55 H55A 106.6 . . ?
C56 C55 H55B 106.6 . . ?
C55 C56 H56B 108.6 . . ?
C55 C56 H56A 108.6 . . ?
H56B C56 H56A 107.6 . . ?
H56D C56 H56C 107.1 . . ?
C57 C56 C55 114.7(13) . . ?
C57 C56 H56B 108.6 . . ?
C57 C56 H56A 108.6 . . ?
C57 C56 H56D 107.7 . . ?
C57 C56 H56C 107.7 . . ?
C57 C56 C62 118.6(19) . . ?
C62 C56 H56D 107.7 . . ?
C62 C56 H56C 107.7 . . ?
C56 C57 H57A 107.8 . . ?
C56 C57 H57B 107.8 . . ?
H57A C57 H57B 107.1 . . ?
C58 C57 C56 118.0(14) . . ?
C58 C57 H57A 107.8 . . ?
C58 C57 H57B 107.8 . . ?
C57 C58 H58A 109.5 . . ?
C57 C58 H58B 109.5 . . ?
C57 C58 H58C 109.5 . . ?
H58A C58 H58B 109.5 . . ?
H58A C58 H58C 109.5 . . ?
H58B C58 H58C 109.5 . . ?
C51 C59 H59A 108.2 . . ?
C51 C59 H59B 108.2 . . ?
H55A C55a H55B 106.6 . . ?
H59A C59 H59B 107.4 . . ?
C60 C59 C51 116(2) . . ?
C60 C59 H59A 108.2 . . ?
C60 C59 H59B 108.2 . . ?
C59 C60 H60A 108.4 . . ?
C59 C60 H60B 108.4 . . ?
C59 C60 C61 115(2) . . ?
H60A C60 H60B 107.5 . . ?
C61 C60 H60A 108.4 . . ?
C61 C60 H60B 108.4 . . ?
C60 C61 H61A 107.5 . . ?
C60 C61 H61B 107.5 . . ?
C60 C61 C62 119(2) . . ?
H61A C61 H61B 107.0 . . ?
C62 C61 H61A 107.5 . . ?
C62 C61 H61B 107.5 . . ?
C56 C62 H62A 106.3 . . ?
C56 C62 H62B 106.3 . . ?
C61 C62 C56 124(2) . . ?
C61 C62 H62A 106.3 . . ?
C61 C62 H62B 106.3 . . ?
H62A C62 H62B 106.4 . . ?

loop_
_geom_bond_atom_site_label_1
_geom_bond_atom_site_label_2
_geom_bond_distance
_geom_bond_site_symmetry_2
_geom_bond_publ_flag
Pd1 Cl1 2.3526(13) . ?
Pd1 C1 2.039(4) . ?
Pd1 C48 2.189(5) . ?
Pd1 H48B 2.0258 . ?
Pd1 C49 2.101(6) . ?
Pd1 C50 2.131(6) . ?
Pd1 H50B 1.9516 . ?
N1 C1 1.361(5) . ?
N1 C3 1.404(5) . ?
N1 C6 1.445(5) . ?
N2 C1 1.357(4) . ?
N2 C2 1.410(5) . ?
N2 C27 1.452(4) . ?
C2 C3 1.344(5) . ?
C2 C4 1.488(5) . ?
C3 C5 1.497(5) . ?
C4 H4A 0.9600 . ?
C4 H4B 0.9600 . ?
C4 H4C 0.9600 . ?
C5 H5A 0.9600 . ?
C5 H5B 0.9600 . ?
C5 H5C 0.9600 . ?
C6 C7 1.392(5) . ?
C6 C11 1.392(6) . ?
C7 C8 1.399(5) . ?
C7 C14 1.526(5) . ?
C8 H8 0.9300 . ?
C8 C9 1.385(6) . ?
C9 C10 1.380(6) . ?
C9 C12 1.508(6) . ?
C10 H10 0.9300 . ?
C10 C11 1.397(6) . ?
C11 C13 1.505(7) . ?
C12 H12A 0.9600 . ?
C12 H12B 0.9600 . ?
C12 H12C 0.9600 . ?
C13 H13A 0.9600 . ?
C13 H13B 0.9600 . ?
C13 H13C 0.9600 . ?
C14 H14 0.9800 . ?
C14 C15 1.536(5) . ?
C14 C21 1.519(5) . ?
C15 C16 1.370(5) . ?
C15 C20 1.384(5) . ?
C16 H16 0.9300 . ?
C16 C17 1.385(5) . ?
C17 H17 0.9300 . ?
C17 C18 1.358(6) . ?
C18 H18 0.9300 . ?
C18 C19 1.369(6) . ?
C19 H19 0.9300 . ?
C19 C20 1.383(6) . ?
C20 H20 0.9300 . ?
C21 C22 1.382(5) . ?
C21 C26 1.387(5) . ?
C22 H22 0.9300 . ?
C22 C23 1.380(7) . ?
C23 H23 0.9300 . ?
C23 C24 1.354(8) . ?
C24 H24 0.9300 . ?
C24 C25 1.385(8) . ?
C25 H25 0.9300 . ?
C25 C26 1.379(6) . ?
C26 H26 0.9300 . ?
C27 C28 1.398(5) . ?
C27 C32 1.393(5) . ?
C28 C29 1.388(5) . ?
C28 C35 1.532(5) . ?
C29 H29 0.9300 . ?
C29 C30 1.383(5) . ?
C30 C31 1.378(6) . ?
C30 C33 1.508(6) . ?
C31 H31 0.9300 . ?
C31 C32 1.381(6) . ?
C32 C34 1.516(6) . ?
C33 H33A 0.9600 . ?
C33 H33B 0.9600 . ?
C33 H33C 0.9600 . ?
C34 H34A 0.9600 . ?
C34 H34B 0.9600 . ?
C34 H34C 0.9600 . ?
C35 H35 0.9800 . ?
C35 C36 1.540(5) . ?
C35 C42 1.523(5) . ?
C36 C37 1.393(5) . ?
C36 C41 1.385(5) . ?
C37 H37 0.9300 . ?
C37 C38 1.375(6) . ?
C38 H38 0.9300 . ?
C38 C39 1.366(6) . ?
C39 H39 0.9300 . ?
C39 C40 1.372(7) . ?
C40 H40 0.9300 . ?
C40 C41 1.386(6) . ?
C41 H41 0.9300 . ?
C42 C43 1.389(5) . ?
C42 C47 1.375(6) . ?
C43 H43 0.9300 . ?
C43 C44 1.377(7) . ?
C44 H44 0.9300 . ?
C44 C45 1.367(8) . ?
C45 H45 0.9300 . ?
C45 C46 1.360(8) . ?
C46 H46 0.9300 . ?
C46 C47 1.392(6) . ?
C47 H47 0.9300 . ?
C48 H48B 0.8594 . ?
C48 H48A 0.8602 . ?
C48 C49 1.305(9) . ?
C49 H49 0.9305 . ?
C49 C50 1.296(9) . ?
C50 H50B 0.8599 . ?
C50 H50A 0.8600 . ?
C51 H51A 0.9600 . ?
C51 H51B 0.9600 . ?
C51 H51C 0.9600 . ?
C51 H51D 0.9600 . ?
C51 H51E 0.9600 . ?
C51 H51F 0.9600 . ?
C51 C52 1.510(13) . ?
C51 C59 1.494(17) . ?
C52 H52A 0.9700 . ?
C52 H52B 0.9700 . ?
C52 C53 1.428(14) . ?
C53 H53A 0.9700 . ?
C53 H53B 0.9700 . ?
C53 C54 1.468(15) . ?
C54 H54A 0.9700 . ?
C54 H54B 0.9700 . ?
C54 C55 1.421(15) . ?
C55 H55A 0.9700 . ?
C55 H55B 0.9700 . ?
C55 C56 1.465(14) . ?
C56 H56B 0.9700 . ?
C56 H56A 0.9700 . ?
C56 H56D 0.9700 . ?
C56 H56C 0.9700 . ?
C56 C57 1.413(13) . ?
C56 C62 1.465(18) . ?
C57 H57A 0.9700 . ?
C57 H57B 0.9700 . ?
C57 C58 1.408(13) . ?
C58 H58A 0.9600 . ?
C58 H58B 0.9600 . ?
C58 H58C 0.9600 . ?
C59 H59A 0.9700 . ?
C59 H59B 0.9700 . ?
C59 C60 1.412(18) . ?
C60 H60A 0.9700 . ?
C60 H60B 0.9700 . ?
C60 C61 1.459(19) . ?
C61 H61A 0.9700 . ?
C61 H61B 0.9700 . ?
C61 C62 1.459(18) . ?
C62 H62A 0.9700 . ?
C62 H62B 0.9700 . ?

loop_
_geom_torsion_atom_site_label_1
_geom_torsion_atom_site_label_2
_geom_torsion_atom_site_label_3
_geom_torsion_atom_site_label_4
_geom_torsion
_geom_torsion_site_symmetry_1
_geom_torsion_site_symmetry_2
_geom_torsion_site_symmetry_3
_geom_torsion_site_symmetry_4
_geom_torsion_publ_flag
Pd1 C48 C49 C50 -47.4(9) . . . . ?
N1 C6 C7 C8 -178.9(3) . . . . ?
N1 C6 C7 C14 -0.2(5) . . . . ?
N1 C6 C11 C10 178.6(4) . . . . ?
N1 C6 C11 C13 -1.2(7) . . . . ?
N2 C2 C3 N1 -0.4(4) . . . . ?
N2 C2 C3 C5 178.5(4) . . . . ?
N2 C27 C28 C29 -179.5(3) . . . . ?
N2 C27 C28 C35 0.5(5) . . . . ?
N2 C27 C32 C31 179.7(3) . . . . ?
N2 C27 C32 C34 0.4(6) . . . . ?
C1 N1 C3 C2 1.9(4) . . . . ?
C1 N1 C3 C5 -177.2(4) . . . . ?
C1 N1 C6 C7 -94.9(4) . . . . ?
C1 N1 C6 C11 87.3(4) . . . . ?
C1 N2 C2 C3 -1.1(4) . . . . ?
C1 N2 C2 C4 177.9(4) . . . . ?
C1 N2 C27 C28 86.4(4) . . . . ?
C1 N2 C27 C32 -93.7(4) . . . . ?
C2 N2 C1 Pd1 -175.2(2) . . . . ?
C2 N2 C1 N1 2.2(4) . . . . ?
C2 N2 C27 C28 -111.6(4) . . . . ?
C2 N2 C27 C32 68.3(4) . . . . ?
C3 N1 C1 Pd1 174.8(3) . . . . ?
C3 N1 C1 N2 -2.5(4) . . . . ?
C3 N1 C6 C7 98.0(4) . . . . ?
C3 N1 C6 C11 -79.8(5) . . . . ?
C4 C2 C3 N1 -179.4(4) . . . . ?
C4 C2 C3 C5 -0.4(7) . . . . ?
C6 N1 C1 Pd1 6.3(5) . . . . ?
C6 N1 C1 N2 -171.0(3) . . . . ?
C6 N1 C3 C2 170.4(3) . . . . ?
C6 N1 C3 C5 -8.6(6) . . . . ?
C6 C7 C8 C9 0.8(6) . . . . ?
C6 C7 C14 C15 158.6(3) . . . . ?
C6 C7 C14 C21 -74.6(4) . . . . ?
C7 C6 C11 C10 0.8(7) . . . . ?
C7 C6 C11 C13 -179.0(5) . . . . ?
C7 C8 C9 C10 -0.1(6) . . . . ?
C7 C8 C9 C12 -179.3(4) . . . . ?
C7 C14 C15 C16 107.1(4) . . . . ?
C7 C14 C15 C20 -72.3(4) . . . . ?
C7 C14 C21 C22 131.3(4) . . . . ?
C7 C14 C21 C26 -51.6(4) . . . . ?
C8 C7 C14 C15 -22.8(4) . . . . ?
C8 C7 C14 C21 104.0(4) . . . . ?
C8 C9 C10 C11 -0.3(7) . . . . ?
C9 C10 C11 C6 -0.1(7) . . . . ?
C9 C10 C11 C13 179.7(5) . . . . ?
C11 C6 C7 C8 -1.2(6) . . . . ?
C11 C6 C7 C14 177.5(4) . . . . ?
C12 C9 C10 C11 178.9(5) . . . . ?
C14 C7 C8 C9 -177.9(3) . . . . ?
C14 C15 C16 C17 -178.7(4) . . . . ?
C14 C15 C20 C19 179.0(4) . . . . ?
C14 C21 C22 C23 176.6(4) . . . . ?
C14 C21 C26 C25 -175.5(3) . . . . ?
C15 C14 C21 C22 -101.6(4) . . . . ?
C15 C14 C21 C26 75.5(4) . . . . ?
C15 C16 C17 C18 -1.0(6) . . . . ?
C16 C15 C20 C19 -0.5(6) . . . . ?
C16 C17 C18 C19 0.9(7) . . . . ?
C17 C18 C19 C20 -0.7(8) . . . . ?
C18 C19 C20 C15 0.4(7) . . . . ?
C20 C15 C16 C17 0.7(6) . . . . ?
C21 C14 C15 C16 -19.5(5) . . . . ?
C21 C14 C15 C20 161.1(3) . . . . ?
C21 C22 C23 C24 -0.9(8) . . . . ?
C22 C21 C26 C25 1.7(6) . . . . ?
C22 C23 C24 C25 1.2(8) . . . . ?
C23 C24 C25 C26 -0.2(8) . . . . ?
C24 C25 C26 C21 -1.3(7) . . . . ?
C26 C21 C22 C23 -0.6(6) . . . . ?
C27 N2 C1 Pd1 -11.3(5) . . . . ?
C27 N2 C1 N1 166.1(3) . . . . ?
C27 N2 C2 C3 -165.0(3) . . . . ?
C27 N2 C2 C4 14.0(5) . . . . ?
C27 C28 C29 C30 -0.4(5) . . . . ?
C27 C28 C35 C36 -161.2(3) . . . . ?
C27 C28 C35 C42 73.5(4) . . . . ?
C28 C27 C32 C31 -0.4(6) . . . . ?
C28 C27 C32 C34 -179.7(4) . . . . ?
C28 C29 C30 C31 -0.2(6) . . . . ?
C28 C29 C30 C33 179.9(4) . . . . ?
C28 C35 C36 C37 -90.1(4) . . . . ?
C28 C35 C36 C41 89.1(4) . . . . ?
C28 C35 C42 C43 -159.2(3) . . . . ?
C28 C35 C42 C47 24.8(5) . . . . ?
C29 C28 C35 C36 18.7(4) . . . . ?
C29 C28 C35 C42 -106.5(4) . . . . ?
C29 C30 C31 C32 0.5(6) . . . . ?
C30 C31 C32 C27 -0.3(6) . . . . ?
C30 C31 C32 C34 179.1(4) . . . . ?
C32 C27 C28 C29 0.7(5) . . . . ?
C32 C27 C28 C35 -179.4(3) . . . . ?
C33 C30 C31 C32 -179.6(4) . . . . ?
C35 C28 C29 C30 179.7(3) . . . . ?
C35 C36 C37 C38 178.2(3) . . . . ?
C35 C36 C41 C40 -179.2(3) . . . . ?
C35 C42 C43 C44 -175.4(4) . . . . ?
C35 C42 C47 C46 175.5(4) . . . . ?
C36 C35 C42 C43 74.5(4) . . . . ?
C36 C35 C42 C47 -101.5(4) . . . . ?
C36 C37 C38 C39 1.2(6) . . . . ?
C37 C36 C41 C40 0.0(5) . . . . ?
C37 C38 C39 C40 -0.5(7) . . . . ?
C38 C39 C40 C41 -0.5(7) . . . . ?
C39 C40 C41 C36 0.7(6) . . . . ?
C41 C36 C37 C38 -1.0(5) . . . . ?
C42 C35 C36 C37 37.5(4) . . . . ?
C42 C35 C36 C41 -143.3(3) . . . . ?
C42 C43 C44 C45 -1.2(8) . . . . ?
C43 C42 C47 C46 -0.4(7) . . . . ?
C43 C44 C45 C46 1.4(9) . . . . ?
C44 C45 C46 C47 -1.1(9) . . . . ?
C45 C46 C47 C42 0.6(8) . . . . ?
C47 C42 C43 C44 0.7(7) . . . . ?
C48 C49 C50 Pd1 48.1(9) . . . . ?
C51 C52 C53 C54 176.0(12) . . . . ?
C51 C59 C60 C61 -178(3) . . . . ?
C52 C53 C54 C55 -161.3(15) . . . . ?
C53 C54 C55 C56 -176.4(15) . . . . ?
C54 C55 C56 C57 -91(2) . . . . ?
C55 C56 C57 C58 -159.8(14) . . . . ?
C57 C56 C62 C61 98(3) . . . . ?
C59 C60 C61 C62 177(3) . . . . ?
C60 C61 C62 C56 -157(3) . . . . ?
C62 C56 C57 C58 153.1(18) . . . . ?
